data_2001404
loop_
_publ_author_name
'H\"okelek, T.'
'\"Ulk\"u, D.'
'G\"und\"uz, N.'
'Hayvali, M.'
'Kili\,c, Z.'

_publ_section_title
;
 5,10,15,20-Tetrakis(<i>p</i>-chlorophenyl)porphyrin
;
_journal_issue 9
_journal_name_full 'Acta Crystallographica Section C'
_journal_page_first 1667
_journal_page_last 1670
_journal_paper_doi 10.1107/S0108270193000782
_journal_volume 49
_journal_year 1993
_chemical_formula_sum 'C44 H26 Cl4 N4'
_chemical_formula_weight 752.53
_symmetry_cell_setting monoclinic
_symmetry_space_group_name_Hall '-P 2yab'
_symmetry_space_group_name_H-M 'P 1 21/a 1'
_atom_type_scat_source IntTabIV
_cell_angle_alpha 90
_cell_angle_beta 96.05(5)
_cell_angle_gamma 90
_cell_formula_units_Z 2
_cell_length_a 15.776(13)
_cell_length_b 8.646(3)
_cell_length_c 14.087(5)
_cell_measurement_reflns_used 25
_cell_measurement_temperature 293
_cell_measurement_theta_max 16
_cell_measurement_theta_min 6
_cell_volume 1910.8(18)
_diffrn_measurement_device 'Enraf-Nonius CAD-4'
_diffrn_measurement_method \w/2\q
_diffrn_radiation_type CuK\a
_diffrn_radiation_wavelength 1.54180
_diffrn_reflns_limit_h_max 18
_diffrn_reflns_limit_h_min -19
_diffrn_reflns_limit_k_max 10
_diffrn_reflns_limit_k_min 0
_diffrn_reflns_limit_l_max 17
_diffrn_reflns_limit_l_min 0
_diffrn_reflns_number 5269
_diffrn_reflns_theta_max 75
_diffrn_standards_decay_% 1
_diffrn_standards_interval_time 180
_diffrn_standards_number 3
_exptl_absorpt_coefficient_mu 6.30
_exptl_absorpt_correction_type none
_exptl_crystal_colour purple
_exptl_crystal_density_diffrn 1.308
_exptl_crystal_description Plate
_exptl_crystal_size_max 1.0
_exptl_crystal_size_mid 0.6
_exptl_crystal_size_min 0.15
_refine_diff_density_max .94
_refine_diff_density_min -1.95
_refine_ls_goodness_of_fit_obs 'not calculated'
_refine_ls_hydrogen_treatment noref
_refine_ls_number_parameters 235
_refine_ls_number_reflns 1890
_refine_ls_R_factor_obs 0.070
_refine_ls_shift/esd_max 0.00
_refine_ls_structure_factor_coef F
_refine_ls_wR_factor_obs 0.088
_reflns_number_observed 2259
_reflns_number_total 3638
_reflns_observed_criterion F>=3\s(F)
_cod_data_source_file ab1038.cif
_cod_data_source_block ab1038_structure_1_of_1
_cod_original_cell_volume 1910.7(3)
_cod_database_code 2001404

loop_
_atom_site_label
_atom_site_fract_x
_atom_site_fract_y
_atom_site_fract_z
_atom_site_U_iso_or_equiv
C1 .1618(4) .2750(10) .0080(4) .0093(3)
C2 .1618(4) .3690(10) .9309(4) .0092(3)
C3 .1330(4) .3150(8) .8412(4) .0073(2)
C4 .1029(3) .1664(7) .8276(3) .0054(2)
C5 .1044(4) .0742(8) .9074(4) .0077(3)
C6 .1330(4) .1270(10) .9968(4) .0096(3)
C7 .0729(3) .1109(6) .7299(3) .00510(10)
C8 .1329(3) .0949(6) .6655(3) .0051(2)
C9 .2238(3) .1210(6) .6858(3) .0054(2)
C10 .2596(3) .1031(6) .6037(3) .0054(2)
C11 .1933(3) .0626(6) .5305(3) .00480(10)
C12 .2035(3) .0359(6) .4350(3) .00490(10)
C13 .2910(3) .0564(6) .4048(3) .00490(10)
C14 .3570(3) -.0455(6) .4330(3) .0051(2)
C15 .4370(3) -.0283(7) .4017(3) .0060(2)
C16 .4512(3) .0924(7) .3427(4) .0064(2)
C17 .3878(3) .1967(7) .3143(4) .0070(2)
C18 .3081(3) .1793(7) .3451(4) .0063(2)
C19 .1387(3) -.0095(6) .3638(3) .00480(10)
C20 .1526(3) -.0502(7) .2685(3) .0057(2)
C21 .0769(3) -.0967(7) .2231(3) .0059(2)
C22 .0144(3) -.0799(6) .2904(3) .0051(2)
N1 .1177(2) .0587(5) .5710(2) .00480(10)
N2 .0541(2) -.0289(5) .3767(2) .00490(10)
Cl1 .1994(2) .3420(4) .12070(10) .0163(3)
Cl2 .5496(9) .1143(3) .29960(10) .0105(3)
H1 .0607(2) .0330(5) .5368(2) ?
H2 .1822(4) .4780(10) .9401(4) ?
H3 .1343(4) .3836(8) .7842(4) ?
H5 .0838(4) -.0349(4) .8997(4) ?
H6 .1322(4) .0580(10) .0540(4) ?
H9 .2546(3) .1483(6) .7493(3) ?
H10 .3214(3) .1155(6) .5951(3) ?
H14 .3457(3) -.1317(6) .4773(3) ?
H15 .4844(3) -.1017(7) .4222(3) ?
H17 .4003(3) .2849(7) .2721(4) ?
H18 .2612(3) .2531(7) .3233(4) ?
H20 .2084(3) -.0442(7) .2410(3) ?
H21 .0667(3) -.1346(7) .1558(3) ?

loop_
_geom_angle_atom_site_label_1
_geom_angle_atom_site_label_2
_geom_angle_atom_site_label_3
_geom_angle
_geom_angle_publ_flag
Cl1 C1 C2 120.2(7) yes
Cl1 C1 C6 119.9(6) yes
C2 C1 C6 119.9(6) yes
C1 C2 C3 120.3(7) yes
C2 C3 C4 121.2(6) yes
C3 C4 C5 116.8(5) yes
C3 C4 C7 120.1(4) yes
C5 C4 C7 123.1(5) yes
C4 C5 C6 122.4(7) yes
C1 C6 C5 119.4(6) yes
C4 C7 C8 117.8(4) yes
C4 C7 C22B 117.3(4) yes
C8 C7 C22B 124.9(4) yes
N1 C8 C7 126.9(4) yes
N1 C8 C9 107.2(4) yes
C7 C8 C9 125.8(4) yes
C8 C9 C10 107.9(4) yes
C9 C10 C11 107.7(4) yes
N1 C11 C10 107.9(4) yes
N1 C11 C12 126.2(4) yes
C10 C11 C12 125.8(4) yes
C11 C12 C19 125.8(4) yes
C11 C12 C13 117.4(4) yes
C13 C12 C19 116.8(4) yes
C12 C13 C14 121.9(5) yes
C12 C13 C18 120.2(4) yes
C14 C13 C18 117.9(4) yes
C13 C14 C15 121.3(5) yes
C14 C15 C16 119.2(5) yes
C15 C16 C17 121.1(5) yes
Cl2 C16 C15 120.4(4) yes
Cl2 C16 C17 118.5(5) yes
C16 C17 C18 119.8(6) yes
C13 C18 C17 120.7(5) yes
N2 C19 C12 125.4(4) yes
N2 C19 C20 110.0(4) yes
C12 C19 C20 124.5(4) yes
C19 C20 C21 107.6(4) yes
C20 C21 C22 106.8(4) yes
N2 C22 C7B 125.7(4) yes
N2 C22 C21 109.5(4) yes
C7B C22 C21 124.8(4) yes
C8 N1 C11 109.2(3) yes
C19 N2 C22 106.1(3) yes

loop_
_geom_bond_atom_site_label_1
_geom_bond_atom_site_label_2
_geom_bond_distance
_geom_bond_publ_flag
C1 Cl1 1.735(6) yes
C1 C2 1.360(10) yes
C1 C6 1.360(10) yes
C2 C3 1.377(7) yes
C3 C4 1.376(8) yes
C4 C5 1.376(7) yes
C4 C7 1.488(6) yes
C5 C6 1.369(8) yes
C7 C22B 1.404(6) yes
C7 C8 1.385(6) yes
C8 C9 1.450(6) yes
C8 N1 1.364(6) yes
C9 C10 1.349(7) yes
C10 C11 1.433(6) yes
N1 C11 1.375(5) yes
C11 C12 1.391(6) yes
C12 C13 1.498(6) yes
C12 C19 1.410(6) yes
C13 C14 1.389(6) yes
C13 C18 1.400(7) yes
C14 C15 1.389(7) yes
C15 C16 1.367(8) yes
C16 Cl2 1.736(14) yes
C16 C17 1.374(8) yes
C17 C18 1.380(7) yes
C19 C20 1.427(6) yes
C19 N2 1.377(5) yes
C20 C21 1.354(7) yes
C21 C22 1.445(6) yes
C22 N2 1.380(6) yes
